data_2104052
loop_
_publ_author_name
'Janik, Alicja'
'Jarocha, Monika'
'Stadnicka, Katarzyna'

_publ_section_title
;
 Pseudopolymorphism of <i>N</i>-acetyl-<small>L</small>-phenylalanine
 methyl ester
;
_journal_coeditor_code BM5052
_journal_issue 2
_journal_name_full 'Acta Crystallographica Section B'
_journal_page_first 223
_journal_page_last 229
_journal_paper_doi 10.1107/S010876810800219X
_journal_volume 64
_journal_year 2008
_chemical_formula_moiety '2(C12 H15 N O3), H2 O'
_chemical_formula_sum 'C24 H32 N2 O7'
_chemical_formula_weight 460.52
_chemical_name_systematic
;
N-Acetyl-L-phenylalanine methyl ester hemihydrate
;
_space_group_IT_number 92
_symmetry_cell_setting tetragonal
_symmetry_space_group_name_Hall 'P 4abw 2nw'
_symmetry_space_group_name_H-M 'P 41 21 2'
_cell_angle_alpha 90.00
_cell_angle_beta 90.00
_cell_angle_gamma 90.00
_cell_formula_units_Z 4
_cell_length_a 7.09000(10)
_cell_length_b 7.09000(10)
_cell_length_c 47.1426(5)
_cell_measurement_reflns_used 2051
_cell_measurement_temperature 150(2)
_cell_measurement_theta_max 27.485
_cell_measurement_theta_min 2.910
_cell_volume 2369.77(5)
_computing_cell_refinement 'DENZO-SMN (Otwinowski & Minor, 1997)'
_computing_data_collection 'COLLECT (Nonius, 1997)'
_computing_data_reduction 'HKL DENZO and Scalepack (Otwinowski & Minor, 1997)'
_computing_molecular_graphics
;
 PLATON (Spek, 2003); ORTEP3 for Windows (Farrugia, 1997); MERCURY (Version
 1.4; Macrae et al., 2006)
;
_computing_publication_material 'SHELXL97 (Sheldrick, 1997)'
_computing_structure_refinement 'SHELXL97 (Sheldrick, 1997)'
_computing_structure_solution 'SIR92 (Altomare et al., 1994)'
_diffrn_ambient_temperature 150(2)
_diffrn_detector_area_resol_mean 9
_diffrn_measured_fraction_theta_full 0.973
_diffrn_measured_fraction_theta_max 0.973
_diffrn_measurement_device_type KappaCCD
_diffrn_measurement_method '\w scans at \c = 55 deg'
_diffrn_radiation_monochromator 'horizontally mounted graphite crystal'
_diffrn_radiation_source 'fine-focus sealed tube'
_diffrn_radiation_type MoK\a
_diffrn_radiation_wavelength 0.71073
_diffrn_reflns_av_R_equivalents 0.0126
_diffrn_reflns_av_sigmaI/netI 0.0272
_diffrn_reflns_limit_h_max 9
_diffrn_reflns_limit_h_min -9
_diffrn_reflns_limit_k_max 6
_diffrn_reflns_limit_k_min -6
_diffrn_reflns_limit_l_max 60
_diffrn_reflns_limit_l_min -59
_diffrn_reflns_number 6431
_diffrn_reflns_theta_full 27.42
_diffrn_reflns_theta_max 27.42
_diffrn_reflns_theta_min 3.60
_exptl_absorpt_coefficient_mu 0.095
_exptl_absorpt_correction_T_max 0.9813
_exptl_absorpt_correction_T_min 0.9666
_exptl_absorpt_correction_type multi-scan
_exptl_absorpt_process_details 'HKL DENZO and Scalepack (Otwinowski & Minor, 1997)'
_exptl_crystal_colour colourless
_exptl_crystal_density_diffrn 1.291
_exptl_crystal_density_method 'not measured'
_exptl_crystal_description prism
_exptl_crystal_F_000 984
_exptl_crystal_size_max 0.36
_exptl_crystal_size_mid 0.35
_exptl_crystal_size_min 0.20
_refine_diff_density_max 0.195
_refine_diff_density_min -0.237
_refine_ls_extinction_method none
_refine_ls_goodness_of_fit_ref 1.079
_refine_ls_hydrogen_treatment constr
_refine_ls_matrix_type full
_refine_ls_number_parameters 151
_refine_ls_number_reflns 1674
_refine_ls_number_restraints 0
_refine_ls_restrained_S_all 1.079
_refine_ls_R_factor_all 0.0386
_refine_ls_R_factor_gt 0.0346
_refine_ls_shift/su_max 0.000
_refine_ls_shift/su_mean 0.000
_refine_ls_structure_factor_coef Fsqd
_refine_ls_weighting_details 'w=1/[\s^2^(Fo^2^)+(0.0431P)^2^+0.7149P] where P=(Fo^2^+2Fc^2^)/3'
_refine_ls_weighting_scheme calc
_refine_ls_wR_factor_gt 0.0903
_refine_ls_wR_factor_ref 0.0931
_reflns_number_gt 1570
_reflns_number_total 1674
_reflns_threshold_expression >2sigma(I)
_cod_data_source_file bm5052.cif
_cod_data_source_block IIb
_cod_database_code 2104052

loop_
_symmetry_equiv_pos_as_xyz
'x, y, z'
'-x, -y, z+1/2'
'x+1/2, -y+1/2, -z+3/4'
'-x+1/2, y+1/2, -z+1/4'
'-y, -x, -z+1/2'
'y, x, -z'
'y+1/2, -x+1/2, z+3/4'
'-y+1/2, x+1/2, z+1/4'

loop_
_atom_site_type_symbol
_atom_site_label
_atom_site_fract_x
_atom_site_fract_y
_atom_site_fract_z
_atom_site_U_iso_or_equiv
_atom_site_adp_type
_atom_site_calc_flag
_atom_site_refinement_flags
_atom_site_occupancy
N N1 0.1604(2) 0.1277(2) 0.21825(3) 0.0197(3) Uani d . 1
H H1 0.1776 0.0112 0.2261 0.024 Uiso d R 1
C C1 -0.1600(2) 0.1749(2) 0.19980(4) 0.0207(3) Uani d . 1
O O1 -0.2433(2) 0.1105(2) 0.21969(3) 0.0345(4) Uani d . 1
C C2 0.0465(2) 0.1374(2) 0.19275(3) 0.0187(3) Uani d . 1
H H2 0.0947 0.2421 0.1805 0.022 Uiso calc R 1
O O2 -0.23874(17) 0.28341(19) 0.17975(3) 0.0240(3) Uani d . 1
C C3 0.0583(2) -0.0493(3) 0.17603(4) 0.0214(4) Uani d . 1
H H3A 0.0342 -0.1557 0.1891 0.026 Uiso calc R 1
H H3B -0.0418 -0.0506 0.1614 0.026 Uiso calc R 1
C C4 0.2471(2) -0.0785(2) 0.16184(3) 0.0194(3) Uani d . 1
C C5 0.2838(3) 0.0066(2) 0.13569(4) 0.0229(4) Uani d . 1
H H5 0.1891 0.0812 0.1269 0.027 Uiso calc R 1
C C6 0.3876(2) -0.1871(2) 0.17435(4) 0.0218(4) Uani d . 1
H H6 0.3642 -0.2477 0.1920 0.026 Uiso calc R 1
C C7 0.4570(3) -0.0165(3) 0.12240(4) 0.0260(4) Uani d . 1
H H7 0.4797 0.0411 0.1045 0.031 Uiso calc R 1
C C8 0.5621(3) -0.2076(3) 0.16123(4) 0.0247(4) Uani d . 1
H H8 0.6581 -0.2796 0.1702 0.030 Uiso calc R 1
C C9 0.5973(3) -0.1238(3) 0.13521(4) 0.0260(4) Uani d . 1
H H9 0.7161 -0.1396 0.1262 0.031 Uiso calc R 1
C C10 0.2145(2) 0.2860(2) 0.23166(4) 0.0202(3) Uani d . 1
O O10 0.1758(2) 0.44422(18) 0.22200(3) 0.0271(3) Uani d . 1
C C11 0.3291(3) 0.2605(3) 0.25812(4) 0.0267(4) Uani d . 1
H H11A 0.4634 0.2725 0.2536 0.032 Uiso calc R 1
H H11B 0.3048 0.1351 0.2661 0.032 Uiso calc R 1
H H11C 0.2938 0.3571 0.2720 0.032 Uiso calc R 1
C C12 -0.4397(3) 0.3113(3) 0.18263(4) 0.0269(4) Uani d . 1
H H12A -0.4851 0.3918 0.1672 0.032 Uiso calc R 1
H H12B -0.4665 0.3721 0.2009 0.032 Uiso calc R 1
H H12C -0.5040 0.1891 0.1818 0.032 Uiso calc R 1
O O5 0.22252(17) -0.22252(17) 0.2500 0.0221(4) Uani d S 1
H H51 0.3404 -0.2120 0.2570 0.026 Uiso d R 1

loop_
_atom_site_aniso_label
_atom_site_aniso_U_11
_atom_site_aniso_U_22
_atom_site_aniso_U_33
_atom_site_aniso_U_12
_atom_site_aniso_U_13
_atom_site_aniso_U_23
N1 0.0206(7) 0.0178(7) 0.0207(7) 0.0015(5) -0.0020(6) -0.0008(6)
C1 0.0213(8) 0.0203(8) 0.0205(8) 0.0001(6) -0.0001(7) -0.0027(7)
O1 0.0265(7) 0.0487(9) 0.0283(7) 0.0045(6) 0.0075(6) 0.0121(7)
C2 0.0188(8) 0.0183(8) 0.0188(7) -0.0004(6) -0.0001(6) -0.0022(6)
O2 0.0180(6) 0.0282(7) 0.0259(6) 0.0027(5) 0.0003(5) 0.0043(5)
C3 0.0187(8) 0.0227(9) 0.0227(8) -0.0014(6) -0.0004(7) -0.0041(7)
C4 0.0218(8) 0.0177(8) 0.0188(7) -0.0019(6) 0.0003(6) -0.0052(6)
C5 0.0258(9) 0.0208(9) 0.0221(8) 0.0017(7) -0.0028(7) -0.0012(7)
C6 0.0242(9) 0.0230(9) 0.0180(7) -0.0010(7) -0.0004(7) -0.0002(6)
C7 0.0307(10) 0.0268(10) 0.0205(8) -0.0031(7) 0.0025(7) 0.0010(7)
C8 0.0213(9) 0.0269(9) 0.0259(8) 0.0022(7) -0.0038(7) -0.0023(7)
C9 0.0213(9) 0.0302(10) 0.0264(9) -0.0015(8) 0.0038(7) -0.0058(7)
C10 0.0175(8) 0.0220(8) 0.0212(8) -0.0016(7) 0.0027(6) -0.0047(7)
O10 0.0342(7) 0.0187(6) 0.0285(6) 0.0012(5) -0.0030(6) -0.0034(5)
C11 0.0296(9) 0.0274(9) 0.0232(8) -0.0014(7) -0.0037(7) -0.0039(7)
C12 0.0188(8) 0.0268(9) 0.0350(10) 0.0024(7) -0.0012(7) -0.0002(8)
O5 0.0201(5) 0.0201(5) 0.0259(8) 0.0015(7) -0.0030(5) -0.0030(5)

loop_
_atom_type_symbol
_atom_type_description
_atom_type_scat_dispersion_real
_atom_type_scat_dispersion_imag
_atom_type_scat_source
C C 0.0033 0.0000 'International Tables Vol C Tables 4.2.6.8 and 6.1.1.4'
H H 0.0000 0.0000 'International Tables Vol C Tables 4.2.6.8 and 6.1.1.4'
N N 0.0061 0.0000 'International Tables Vol C Tables 4.2.6.8 and 6.1.1.4'
O O 0.0106 0.0000 'International Tables Vol C Tables 4.2.6.8 and 6.1.1.4'

loop_
_geom_angle_atom_site_label_1
_geom_angle_atom_site_label_2
_geom_angle_atom_site_label_3
_geom_angle
C10 N1 C2 120.60(10)
C10 N1 H1 121.8
C2 N1 H1 117.0
O1 C1 O2 124.4(2)
O1 C1 C2 125.2(2)
O2 C1 C2 110.30(10)
N1 C2 C1 111.20(10)
N1 C2 C3 110.70(10)
C1 C2 C3 108.20(10)
N1 C2 H2 108.9
C1 C2 H2 108.9
C3 C2 H2 108.9
C1 O2 C12 115.00(10)
C4 C3 C2 113.00(10)
C4 C3 H3A 109.0
C2 C3 H3A 109.0
C4 C3 H3B 109.0
C2 C3 H3B 109.0
H3A C3 H3B 107.8
C6 C4 C5 118.7(2)
C6 C4 C3 121.5(2)
C5 C4 C3 119.8(2)
C7 C5 C4 120.8(2)
C7 C5 H5 119.6
C4 C5 H5 119.6
C4 C6 C8 120.4(2)
C4 C6 H6 119.8
C8 C6 H6 119.8
C5 C7 C9 120.1(2)
C5 C7 H7 120.0
C9 C7 H7 120.0
C9 C8 C6 120.6(2)
C9 C8 H8 119.7
C6 C8 H8 119.7
C8 C9 C7 119.4(2)
C8 C9 H9 120.3
C7 C9 H9 120.3
O10 C10 N1 121.3(2)
O10 C10 C11 122.3(2)
N1 C10 C11 116.4(2)
C10 C11 H11A 109.5
C10 C11 H11B 109.5
H11A C11 H11B 109.5
C10 C11 H11C 109.5
H11A C11 H11C 109.5
H11B C11 H11C 109.5
O2 C12 H12A 109.5
O2 C12 H12B 109.5
H12A C12 H12B 109.5
O2 C12 H12C 109.5
H12A C12 H12C 109.5
H12B C12 H12C 109.5

loop_
_geom_bond_atom_site_label_1
_geom_bond_atom_site_label_2
_geom_bond_distance
N1 C10 1.344(2)
N1 C2 1.450(2)
N1 H1 0.9131
C1 O1 1.198(2)
C1 O2 1.340(2)
C1 C2 1.525(2)
C2 C3 1.543(2)
C2 H2 1.0000
O2 C12 1.445(2)
C3 C4 1.511(2)
C3 H3A 0.9900
C3 H3B 0.9900
C4 C6 1.390(2)
C4 C5 1.397(2)
C5 C7 1.388(3)
C5 H5 0.9500
C6 C8 1.391(2)
C6 H6 0.9500
C7 C9 1.390(3)
C7 H7 0.9500
C8 C9 1.385(3)
C8 H8 0.9500
C9 H9 0.9500
C10 O10 1.241(2)
C10 C11 1.500(2)
C11 H11A 0.9800
C11 H11B 0.9800
C11 H11C 0.9800
C12 H12A 0.9800
C12 H12B 0.9800
C12 H12C 0.9800
O5 H51 0.9024

loop_
_geom_hbond_atom_site_label_D
_geom_hbond_atom_site_label_H
_geom_hbond_atom_site_label_A
_geom_hbond_site_symmetry_A
_geom_hbond_distance_DH
_geom_hbond_distance_HA
_geom_hbond_distance_DA
_geom_hbond_angle_DHA
N1 H1 O5 . 0.91 2.03 2.932(2) 170
O5 H51 O10 5_655 0.90 1.84 2.727(2) 168
C11 H11B O10 5_655 0.98 2.89 3.609(2) 131
C12 H12B O10 1_455 0.98 2.77 3.430(2) 125
C11 H11A O1 1_655 0.98 2.86 3.689(2) 143
C5 H5 CG1 4 0.95 2.80 3.66(4) 152
C12 H12C CG1 1_455 0.98 2.53 3.35(4) 142

loop_
_geom_torsion_atom_site_label_1
_geom_torsion_atom_site_label_2
_geom_torsion_atom_site_label_3
_geom_torsion_atom_site_label_4
_geom_torsion
C10 N1 C2 C1 -78.6(2)
C10 N1 C2 C3 161.0(2)
O1 C1 C2 N1 -37.8(2)
O2 C1 C2 N1 145.30(10)
O1 C1 C2 C3 84.0(2)
O2 C1 C2 C3 -93.0(2)
O1 C1 O2 C12 -3.4(3)
C2 C1 O2 C12 173.60(10)
N1 C2 C3 C4 -71.7(2)
C1 C2 C3 C4 166.20(10)
C2 C3 C4 C6 96.8(2)
C2 C3 C4 C5 -82.5(2)
C6 C4 C5 C7 0.0(3)
C3 C4 C5 C7 179.3(2)
C5 C4 C6 C8 1.1(3)
C3 C4 C6 C8 -178.2(2)
C4 C5 C7 C9 -0.6(3)
C4 C6 C8 C9 -1.5(3)
C6 C8 C9 C7 0.9(3)
C5 C7 C9 C8 0.2(3)
C2 N1 C10 O10 -3.1(2)
C2 N1 C10 C11 179.0(2)

loop_
_cod_related_entry_id
_cod_related_entry_database
_cod_related_entry_code
1 ChemSpider 21195079
